data_4512891
loop_
_publ_author_name
'Yang, Jin-Xia'
'Qin, Ye-Yan'
'Cheng, Jian-Kai'
'Zhang, Xin'
'Yao, Yuan-Gen'

_publ_section_title
;
 Construction of a Series of Zn(II) Compounds with Different Entangle
 Motifs by Varying Flexible Aliphatic Dicarboxylic Acids
;
_journal_issue 5
_journal_name_full 'Crystal Growth &amp; Design'
_journal_page_first 2223
_journal_paper_doi 10.1021/cg501879w
_journal_volume 15
_journal_year 2015
_chemical_formula_moiety 'C21 H24 N4 O4 Zn, 2(H2 O)'
_chemical_formula_sum 'C21 H28 N4 O6 Zn'
_chemical_formula_weight 497.86
_chemical_name_systematic
; 
 ? 
;
_space_group_IT_number 2
_symmetry_cell_setting triclinic
_symmetry_space_group_name_Hall '-P 1'
_symmetry_space_group_name_H-M 'P -1'
_atom_sites_solution_hydrogens geom
_atom_sites_solution_primary direct
_atom_sites_solution_secondary difmap
_audit_creation_method SHELXL-97
_cell_angle_alpha 117.625(7)
_cell_angle_beta 92.949(5)
_cell_angle_gamma 102.780(6)
_cell_formula_units_Z 2
_cell_length_a 10.0653(5)
_cell_length_b 11.3373(9)
_cell_length_c 11.7274(7)
_cell_measurement_reflns_used 2916
_cell_measurement_temperature 293(2)
_cell_measurement_theta_max 25.9130
_cell_measurement_theta_min 2.7890
_cell_volume 1137.80(16)
_computing_cell_refinement 'Bruker FRAMBO'
_computing_data_collection 'Bruker FRAMBO'
_computing_data_reduction 'Bruker SAINT'
_computing_molecular_graphics 'Bruker SHELXTL'
_computing_publication_material 'Bruker SHELXTL'
_computing_structure_refinement 'SHELXL-97 (Sheldrick, 1997)'
_computing_structure_solution 'SHELXS-97 (Sheldrick, 1990)'
_diffrn_ambient_temperature 293(2)
_diffrn_measured_fraction_theta_full 0.999
_diffrn_measured_fraction_theta_max 0.999
_diffrn_measurement_device_type 'multiwire proportional'
_diffrn_measurement_method 'phi and omega scans'
_diffrn_radiation_monochromator graphite
_diffrn_radiation_source 'fine-focus sealed tube'
_diffrn_radiation_type MoK\a
_diffrn_radiation_wavelength 0.71073
_diffrn_reflns_av_R_equivalents 0.0498
_diffrn_reflns_av_sigmaI/netI 0.0617
_diffrn_reflns_limit_h_max 11
_diffrn_reflns_limit_h_min -11
_diffrn_reflns_limit_k_max 13
_diffrn_reflns_limit_k_min -13
_diffrn_reflns_limit_l_max 13
_diffrn_reflns_limit_l_min -12
_diffrn_reflns_number 8165
_diffrn_reflns_theta_full 25.00
_diffrn_reflns_theta_max 25.00
_diffrn_reflns_theta_min 2.54
_diffrn_standards_decay_% none
_diffrn_standards_interval_count 0
_diffrn_standards_interval_time none
_diffrn_standards_number none
_exptl_absorpt_coefficient_mu 1.124
_exptl_absorpt_correction_T_max 1.00000
_exptl_absorpt_correction_T_min 0.88719
_exptl_absorpt_correction_type multi-scan
_exptl_absorpt_process_details crystalclear
_exptl_crystal_colour colorless
_exptl_crystal_density_diffrn 1.453
_exptl_crystal_density_method 'not measured'
_exptl_crystal_description sheet
_exptl_crystal_F_000 520.0
_exptl_crystal_size_max 0.2
_exptl_crystal_size_mid 0.2
_exptl_crystal_size_min 0.1
_refine_diff_density_max 0.789
_refine_diff_density_min -0.453
_refine_diff_density_rms 0.068
_refine_ls_extinction_method none
_refine_ls_goodness_of_fit_ref 1.032
_refine_ls_hydrogen_treatment mixed
_refine_ls_matrix_type full
_refine_ls_number_parameters 289
_refine_ls_number_reflns 3987
_refine_ls_number_restraints 6
_refine_ls_restrained_S_all 1.036
_refine_ls_R_factor_all 0.0544
_refine_ls_R_factor_gt 0.0439
_refine_ls_shift/su_max 0.000
_refine_ls_shift/su_mean 0.000
_refine_ls_structure_factor_coef Fsqd
_refine_ls_weighting_details 'calc w=1/[\s^2^(Fo^2^)+(0.0575P)^2^+0.2290P] where P=(Fo^2^+2Fc^2^)/3'
_refine_ls_weighting_scheme calc
_refine_ls_wR_factor_gt 0.1104
_refine_ls_wR_factor_ref 0.1204
_reflns_number_gt 3353
_reflns_number_total 3987
_reflns_threshold_expression >2sigma(I)
_cod_data_source_file cg501879w_si_002.cif
_cod_data_source_block Compound-5
_cod_depositor_comments
;
The following automatic conversions were performed:

'_symmetry_cell_setting' value 'Triclinic' changed to 'triclinic'
according to
/usr/data/users/saulius/crontab/automatic-downloads/rss-feeds/ACS/lib/dictionaries/cif_core.dic
dictionary named 'cif_core.dic' version 2.4.2 from 2011-04-26.

Automatic conversion script
Id: cif_fix_values 3143 2015-03-26 13:38:13Z robertas 

 Adding full bibliography for 4512887--4512892.cif.
;
_cod_original_cell_volume 1137.80(13)
_cod_database_code 4512891

loop_
_symmetry_equiv_pos_as_xyz
'x, y, z'
'-x, -y, -z'

loop_
_atom_site_label
_atom_site_type_symbol
_atom_site_fract_x
_atom_site_fract_y
_atom_site_fract_z
_atom_site_U_iso_or_equiv
_atom_site_adp_type
_atom_site_occupancy
_atom_site_symmetry_multiplicity
_atom_site_calc_flag
_atom_site_refinement_flags
Zn1 Zn 0.26632(4) 0.35012(3) 0.17046(3) 0.03297(16) Uani 1 1 d .
C1 C 0.0850(4) 0.5004(4) 0.2835(3) 0.0405(8) Uani 1 1 d .
C2 C 0.0265(4) 0.6242(4) 0.3319(4) 0.0538(10) Uani 1 1 d .
H2A H 0.0948 0.7048 0.4008 0.065 Uiso 1 1 calc R
H2B H -0.0546 0.6065 0.3690 0.065 Uiso 1 1 calc R
C3 C -0.0135(4) 0.6559(4) 0.2241(4) 0.0640(12) Uani 1 1 d .
H3A H -0.0487 0.7365 0.2623 0.077 Uiso 1 1 calc R
H3B H 0.0697 0.6807 0.1926 0.077 Uiso 1 1 calc R
C4 C -0.1196(4) 0.5414(4) 0.1082(4) 0.0575(10) Uani 1 1 d .
H4A H -0.1270 0.5686 0.0415 0.069 Uiso 1 1 calc R
H4B H -0.0871 0.4590 0.0720 0.069 Uiso 1 1 calc R
C5 C -0.2583(4) 0.5066(4) 0.1389(4) 0.0635(12) Uani 1 1 d .
H5A H -0.2923 0.5881 0.1722 0.076 Uiso 1 1 calc R
H5B H -0.2506 0.4822 0.2076 0.076 Uiso 1 1 calc R
C6 C -0.3653(4) 0.3856(4) 0.0201(4) 0.0521(10) Uani 1 1 d .
H6A H -0.3899 0.4173 -0.0400 0.063 Uiso 1 1 calc R
H6B H -0.3234 0.3111 -0.0257 0.063 Uiso 1 1 calc R
C7 C -0.4939(4) 0.3314(4) 0.0598(3) 0.0425(8) Uani 1 1 d .
C8 C -0.0074(4) 0.1608(4) -0.0019(3) 0.0425(8) Uani 1 1 d .
H8A H -0.0582 0.2070 0.0599 0.051 Uiso 1 1 calc R
C9 C -0.0614(4) 0.0523(3) -0.1210(3) 0.0439(9) Uani 1 1 d .
H9A H -0.1549 0.0099 -0.1571 0.053 Uiso 1 1 calc R
C10 C 0.1621(4) 0.1030(3) -0.0949(3) 0.0373(8) Uani 1 1 d .
H10A H 0.2512 0.1007 -0.1114 0.045 Uiso 1 1 calc R
C11 C 0.0399(4) -0.0940(3) -0.3134(3) 0.0464(9) Uani 1 1 d .
H11A H -0.0360 -0.1740 -0.3331 0.056 Uiso 1 1 calc R
H11B H 0.1248 -0.1218 -0.3202 0.056 Uiso 1 1 calc R
C12 C 0.0181(4) -0.0464(3) -0.4108(3) 0.0355(8) Uani 1 1 d .
C13 C 0.1311(4) 0.0082(3) -0.4524(3) 0.0420(8) Uani 1 1 d .
H13A H 0.2200 0.0134 -0.4207 0.050 Uiso 1 1 calc R
C14 C -0.1120(4) -0.0542(3) -0.4605(3) 0.0402(8) Uani 1 1 d .
H14A H -0.1885 -0.0915 -0.4345 0.048 Uiso 1 1 calc R
C15 C 0.2997(4) 0.3820(3) 0.4453(3) 0.0415(8) Uani 1 1 d .
H15A H 0.2298 0.4254 0.4708 0.050 Uiso 1 1 calc R
C16 C 0.3852(4) 0.3640(3) 0.5235(3) 0.0423(8) Uani 1 1 d .
H16A H 0.3857 0.3923 0.6118 0.051 Uiso 1 1 calc R
C17 C 0.4357(4) 0.2775(3) 0.3296(3) 0.0390(8) Uani 1 1 d .
H17A H 0.4800 0.2347 0.2601 0.047 Uiso 1 1 calc R
C18 C 0.5849(4) 0.2569(4) 0.4920(4) 0.0483(9) Uani 1 1 d .
H18A H 0.6318 0.3304 0.5786 0.058 Uiso 1 1 calc R
H18B H 0.6512 0.2477 0.4332 0.058 Uiso 1 1 calc R
C19 C 0.5385(3) 0.1243(3) 0.4957(3) 0.0384(8) Uani 1 1 d .
C20 C 0.5623(4) 0.1220(4) 0.6117(3) 0.0479(9) Uani 1 1 d .
H20A H 0.6037 0.2043 0.6884 0.058 Uiso 1 1 calc R
C21 C 0.4745(4) 0.0001(4) 0.3851(3) 0.0497(9) Uani 1 1 d .
H21A H 0.4557 -0.0010 0.3061 0.060 Uiso 1 1 calc R
N1 N 0.1341(3) 0.1932(3) 0.0150(2) 0.0346(6) Uani 1 1 d .
N2 N 0.0480(3) 0.0163(3) -0.1788(2) 0.0375(7) Uani 1 1 d .
N3 N 0.3312(3) 0.3265(3) 0.3217(2) 0.0347(6) Uani 1 1 d .
N4 N 0.4710(3) 0.2963(3) 0.4489(3) 0.0363(6) Uani 1 1 d .
O1 O 0.1949(2) 0.5121(2) 0.2349(2) 0.0440(6) Uani 1 1 d .
O2 O 0.0302(3) 0.3979(3) 0.2919(3) 0.0557(7) Uani 1 1 d .
O3 O -0.5604(3) 0.4177(3) 0.1217(2) 0.0501(6) Uani 1 1 d .
O4 O -0.5319(3) 0.2076(3) 0.0318(3) 0.0611(7) Uani 1 1 d .
O1W O -0.2503(4) 0.2551(4) 0.2557(4) 0.1017(12) Uani 1 1 d D
H1WA H -0.2737 0.2163 0.1731 0.122 Uiso 1 1 d RD
H1WB H -0.1679 0.3077 0.2818 0.122 Uiso 1 1 d RD
O2W O -0.3462(4) 0.0520(4) -0.0291(5) 0.1368(17) Uani 1 1 d D
H2WA H -0.4176 0.0754 -0.0425 0.164 Uiso 1 1 d RD
H2WB H -0.3722 -0.0139 -0.0122 0.164 Uiso 1 1 d RD

loop_
_atom_site_aniso_label
_atom_site_aniso_U_11
_atom_site_aniso_U_22
_atom_site_aniso_U_33
_atom_site_aniso_U_23
_atom_site_aniso_U_13
_atom_site_aniso_U_12
Zn1 0.0325(3) 0.0316(2) 0.0327(2) 0.01357(17) 0.00305(16) 0.01052(17)
C1 0.039(2) 0.0394(19) 0.0287(17) 0.0041(15) -0.0048(14) 0.0148(16)
C2 0.044(2) 0.043(2) 0.053(2) 0.0046(18) 0.0027(17) 0.0189(17)
C3 0.058(3) 0.043(2) 0.082(3) 0.020(2) 0.003(2) 0.025(2)
C4 0.051(3) 0.060(2) 0.071(3) 0.036(2) 0.016(2) 0.023(2)
C5 0.057(3) 0.045(2) 0.077(3) 0.020(2) 0.028(2) 0.0095(19)
C6 0.046(2) 0.057(2) 0.062(2) 0.032(2) 0.0258(18) 0.0208(18)
C7 0.032(2) 0.056(2) 0.044(2) 0.0282(18) 0.0047(15) 0.0126(17)
C8 0.042(2) 0.0470(19) 0.0369(18) 0.0176(16) 0.0071(15) 0.0147(16)
C9 0.036(2) 0.0442(19) 0.0394(19) 0.0159(16) -0.0028(15) 0.0024(16)
C10 0.038(2) 0.0378(17) 0.0348(17) 0.0167(15) 0.0044(14) 0.0101(15)
C11 0.068(3) 0.0295(16) 0.0339(18) 0.0085(15) 0.0013(16) 0.0157(17)
C12 0.049(2) 0.0220(14) 0.0252(16) 0.0037(13) 0.0003(14) 0.0103(14)
C13 0.034(2) 0.0434(19) 0.0385(18) 0.0117(16) -0.0028(14) 0.0132(15)
C14 0.034(2) 0.0399(18) 0.0387(18) 0.0146(15) 0.0039(14) 0.0070(15)
C15 0.044(2) 0.0400(18) 0.045(2) 0.0226(16) 0.0131(16) 0.0157(16)
C16 0.051(2) 0.0423(18) 0.0336(18) 0.0197(15) 0.0076(16) 0.0103(17)
C17 0.040(2) 0.0406(17) 0.0348(18) 0.0171(15) -0.0006(14) 0.0126(15)
C18 0.038(2) 0.052(2) 0.056(2) 0.0330(19) -0.0091(16) 0.0061(17)
C19 0.0298(19) 0.0456(18) 0.0425(19) 0.0238(16) -0.0030(14) 0.0119(15)
C20 0.056(3) 0.0395(19) 0.0395(19) 0.0152(16) -0.0057(16) 0.0094(17)
C21 0.058(3) 0.057(2) 0.0361(19) 0.0268(17) -0.0039(16) 0.0129(19)
N1 0.0351(16) 0.0337(14) 0.0317(14) 0.0128(12) 0.0055(11) 0.0110(12)
N2 0.0450(18) 0.0335(14) 0.0313(14) 0.0142(12) 0.0028(12) 0.0102(13)
N3 0.0340(16) 0.0319(13) 0.0363(15) 0.0158(12) 0.0014(11) 0.0084(12)
N4 0.0359(16) 0.0329(14) 0.0385(15) 0.0194(12) -0.0040(12) 0.0045(12)
O1 0.0337(14) 0.0392(12) 0.0486(14) 0.0115(11) 0.0023(11) 0.0148(11)
O2 0.0568(18) 0.0501(16) 0.0558(16) 0.0219(13) 0.0095(13) 0.0157(14)
O3 0.0406(15) 0.0572(15) 0.0643(16) 0.0354(13) 0.0204(12) 0.0194(12)
O4 0.0494(18) 0.0514(16) 0.088(2) 0.0386(15) 0.0170(14) 0.0133(13)
O1W 0.065(2) 0.157(4) 0.145(3) 0.114(3) 0.042(2) 0.046(2)
O2W 0.098(3) 0.103(3) 0.249(5) 0.106(4) 0.066(3) 0.045(3)

loop_
_atom_type_symbol
_atom_type_description
_atom_type_scat_dispersion_real
_atom_type_scat_dispersion_imag
_atom_type_scat_source
C C 0.0033 0.0016 'International Tables Vol C Tables 4.2.6.8 and 6.1.1.4'
H H 0.0000 0.0000 'International Tables Vol C Tables 4.2.6.8 and 6.1.1.4'
N N 0.0061 0.0033 'International Tables Vol C Tables 4.2.6.8 and 6.1.1.4'
O O 0.0106 0.0060 'International Tables Vol C Tables 4.2.6.8 and 6.1.1.4'
Zn Zn 0.2839 1.4301 'International Tables Vol C Tables 4.2.6.8 and 6.1.1.4'

loop_
_geom_angle_atom_site_label_1
_geom_angle_atom_site_label_2
_geom_angle_atom_site_label_3
_geom_angle
_geom_angle_site_symmetry_1
_geom_angle_site_symmetry_3
O1 Zn1 O3 101.03(10) . 1_655
O1 Zn1 N1 109.07(10) . .
O3 Zn1 N1 111.42(10) 1_655 .
O1 Zn1 N3 109.43(10) . .
O3 Zn1 N3 103.57(11) 1_655 .
N1 Zn1 N3 120.51(11) . .
O2 C1 O1 123.2(3) . .
O2 C1 C2 121.5(3) . .
O1 C1 C2 115.3(3) . .
C1 C2 C3 112.9(3) . .
C1 C2 H2A 109.0 . .
C3 C2 H2A 109.0 . .
C1 C2 H2B 109.0 . .
C3 C2 H2B 109.0 . .
H2A C2 H2B 107.8 . .
C4 C3 C2 116.3(3) . .
C4 C3 H3A 108.2 . .
C2 C3 H3A 108.2 . .
C4 C3 H3B 108.2 . .
C2 C3 H3B 108.2 . .
H3A C3 H3B 107.4 . .
C5 C4 C3 114.1(3) . .
C5 C4 H4A 108.7 . .
C3 C4 H4A 108.7 . .
C5 C4 H4B 108.7 . .
C3 C4 H4B 108.7 . .
H4A C4 H4B 107.6 . .
C4 C5 C6 113.7(3) . .
C4 C5 H5A 108.8 . .
C6 C5 H5A 108.8 . .
C4 C5 H5B 108.8 . .
C6 C5 H5B 108.8 . .
H5A C5 H5B 107.7 . .
C7 C6 C5 112.3(3) . .
C7 C6 H6A 109.2 . .
C5 C6 H6A 109.2 . .
C7 C6 H6B 109.2 . .
C5 C6 H6B 109.2 . .
H6A C6 H6B 107.9 . .
O4 C7 O3 122.9(3) . .
O4 C7 C6 120.5(3) . .
O3 C7 C6 116.6(3) . .
C9 C8 N1 109.5(3) . .
C9 C8 H8A 125.2 . .
N1 C8 H8A 125.2 . .
C8 C9 N2 106.2(3) . .
C8 C9 H9A 126.9 . .
N2 C9 H9A 126.9 . .
N1 C10 N2 111.4(3) . .
N1 C10 H10A 124.3 . .
N2 C10 H10A 124.3 . .
N2 C11 C12 111.4(3) . .
N2 C11 H11A 109.3 . .
C12 C11 H11A 109.3 . .
N2 C11 H11B 109.3 . .
C12 C11 H11B 109.3 . .
H11A C11 H11B 108.0 . .
C14 C12 C13 118.4(3) . .
C14 C12 C11 121.4(3) . .
C13 C12 C11 120.1(3) . .
C14 C13 C12 120.4(3) 2_554 .
C14 C13 H13A 119.8 2_554 .
C12 C13 H13A 119.8 . .
C13 C14 C12 121.2(3) 2_554 .
C13 C14 H14A 119.4 2_554 .
C12 C14 H14A 119.4 . .
C16 C15 N3 109.5(3) . .
C16 C15 H15A 125.2 . .
N3 C15 H15A 125.2 . .
C15 C16 N4 106.7(3) . .
C15 C16 H16A 126.6 . .
N4 C16 H16A 126.6 . .
N3 C17 N4 112.0(3) . .
N3 C17 H17A 124.0 . .
N4 C17 H17A 124.0 . .
N4 C18 C19 113.2(3) . .
N4 C18 H18A 108.9 . .
C19 C18 H18A 108.9 . .
N4 C18 H18B 108.9 . .
C19 C18 H18B 108.9 . .
H18A C18 H18B 107.7 . .
C21 C19 C20 117.4(3) . .
C21 C19 C18 122.2(3) . .
C20 C19 C18 120.4(3) . .
C21 C20 C19 120.8(3) 2_656 .
C21 C20 H20A 119.6 2_656 .
C19 C20 H20A 119.6 . .
C20 C21 C19 121.8(3) 2_656 .
C20 C21 H21A 119.1 2_656 .
C19 C21 H21A 119.1 . .
C10 N1 C8 105.3(3) . .
C10 N1 Zn1 128.1(2) . .
C8 N1 Zn1 126.5(2) . .
C10 N2 C9 107.5(3) . .
C10 N2 C11 126.4(3) . .
C9 N2 C11 126.0(3) . .
C17 N3 C15 104.9(3) . .
C17 N3 Zn1 125.0(2) . .
C15 N3 Zn1 128.7(2) . .
C17 N4 C16 106.8(3) . .
C17 N4 C18 126.1(3) . .
C16 N4 C18 127.0(3) . .
C1 O1 Zn1 114.5(2) . .
C7 O3 Zn1 118.1(2) . 1_455
H1WA O1W H1WB 111.7 . .
H2WA O2W H2WB 107.6 . .

loop_
_geom_bond_atom_site_label_1
_geom_bond_atom_site_label_2
_geom_bond_distance
_geom_bond_site_symmetry_2
Zn1 O1 1.953(2) .
Zn1 O3 1.968(2) 1_655
Zn1 N1 1.989(2) .
Zn1 N3 2.010(3) .
C1 O2 1.222(4) .
C1 O1 1.279(4) .
C1 C2 1.517(5) .
C2 C3 1.523(6) .
C2 H2A 0.9700 .
C2 H2B 0.9700 .
C3 C4 1.508(5) .
C3 H3A 0.9700 .
C3 H3B 0.9700 .
C4 C5 1.475(5) .
C4 H4A 0.9700 .
C4 H4B 0.9700 .
C5 C6 1.550(5) .
C5 H5A 0.9700 .
C5 H5B 0.9700 .
C6 C7 1.500(5) .
C6 H6A 0.9700 .
C6 H6B 0.9700 .
C7 O4 1.244(4) .
C7 O3 1.270(4) .
C8 C9 1.339(4) .
C8 N1 1.369(4) .
C8 H8A 0.9300 .
C9 N2 1.363(4) .
C9 H9A 0.9300 .
C10 N1 1.315(4) .
C10 N2 1.320(4) .
C10 H10A 0.9300 .
C11 N2 1.473(4) .
C11 C12 1.497(5) .
C11 H11A 0.9700 .
C11 H11B 0.9700 .
C12 C14 1.372(5) .
C12 C13 1.393(5) .
C13 C14 1.369(5) 2_554
C13 H13A 0.9300 .
C14 C13 1.369(5) 2_554
C14 H14A 0.9300 .
C15 C16 1.339(5) .
C15 N3 1.375(4) .
C15 H15A 0.9300 .
C16 N4 1.360(4) .
C16 H16A 0.9300 .
C17 N3 1.311(4) .
C17 N4 1.330(4) .
C17 H17A 0.9300 .
C18 N4 1.465(4) .
C18 C19 1.494(5) .
C18 H18A 0.9700 .
C18 H18B 0.9700 .
C19 C21 1.378(5) .
C19 C20 1.382(5) .
C20 C21 1.370(5) 2_656
C20 H20A 0.9300 .
C21 C20 1.370(5) 2_656
C21 H21A 0.9300 .
O3 Zn1 1.968(2) 1_455
O1W H1WA 0.8500 .
O1W H1WB 0.8500 .
O2W H2WA 0.8500 .
O2W H2WB 0.8500 .
